data_4350190
loop_
_publ_author_name
'Dong, Yu-Bin'
'Xu, Hong-Xia'
'Ma, Jian-Ping'
'Huang, Ru-Qi'

_publ_section_title
;
 Silver(I) coordination polymers based on a nano-sized bent
 bis(3-acetylenylphenyl-(4-cyanophenyl))oxadiazole ligand: the role of
 ligand isomerism and the templating effect of polyatomic anions and
 solvent intermediates.
;
_journal_issue 8
_journal_name_full 'Inorganic chemistry'
_journal_page_first 3325
_journal_page_last 3343
_journal_paper_doi 10.1021/ic052158w
_journal_volume 45
_journal_year 2006
_chemical_formula_sum 'C47 H31 Ag B F4 N4 O'
_chemical_formula_weight 862.44
_space_group_IT_number 70
_space_group_name_Hall '-F 2uv 2vw'
_space_group_name_H-M_alt 'F d d d :2'
_symmetry_cell_setting orthorhombic
_symmetry_space_group_name_H-M 'F d d d :2'
_atom_sites_solution_hydrogens geom
_atom_sites_solution_primary direct
_atom_sites_solution_secondary difmap
_audit_creation_method SHELXL-97
_cell_angle_alpha 90.00
_cell_angle_beta 90.00
_cell_angle_gamma 90.00
_cell_formula_units_Z 16
_cell_length_a 19.008(3)
_cell_length_b 24.794(4)
_cell_length_c 34.955(6)
_cell_measurement_reflns_used 2302
_cell_measurement_temperature 293(2)
_cell_measurement_theta_max 20.324
_cell_measurement_theta_min 2.208
_cell_volume 16474(5)
_computing_cell_refinement 'Bruker SMART'
_computing_data_collection 'Bruker SMART'
_computing_data_reduction 'Bruker SAINT'
_computing_molecular_graphics 'Bruker SHELXTL'
_computing_publication_material 'Bruker SHELXTL'
_computing_structure_refinement 'SHELXL-97 (Sheldrick, 1997)'
_computing_structure_solution 'SHELXS-97 (Sheldrick, 1990)'
_diffrn_ambient_temperature 293(2)
_diffrn_measured_fraction_theta_full 0.997
_diffrn_measured_fraction_theta_max 0.997
_diffrn_measurement_device_type 'CCD area detector'
_diffrn_measurement_method 'phi and omega scans'
_diffrn_radiation_monochromator graphite
_diffrn_radiation_source 'fine-focus sealed tube'
_diffrn_radiation_type MoK\a
_diffrn_radiation_wavelength 0.71073
_diffrn_reflns_av_R_equivalents 0.0799
_diffrn_reflns_av_sigmaI/netI 0.0598
_diffrn_reflns_limit_h_max 22
_diffrn_reflns_limit_h_min -22
_diffrn_reflns_limit_k_max 26
_diffrn_reflns_limit_k_min -30
_diffrn_reflns_limit_l_max 39
_diffrn_reflns_limit_l_min -42
_diffrn_reflns_number 21706
_diffrn_reflns_theta_full 25.50
_diffrn_reflns_theta_max 25.50
_diffrn_reflns_theta_min 1.47
_exptl_absorpt_coefficient_mu 0.548
_exptl_absorpt_correction_T_max 0.9223
_exptl_absorpt_correction_T_min 0.8025
_exptl_absorpt_correction_type multi-scan
_exptl_absorpt_process_details sadabs
_exptl_crystal_colour COLOURLESS
_exptl_crystal_density_diffrn 1.391
_exptl_crystal_density_method 'not measured'
_exptl_crystal_description block
_exptl_crystal_F_000 6992
_exptl_crystal_size_max 0.42
_exptl_crystal_size_mid 0.18
_exptl_crystal_size_min 0.15
_refine_diff_density_max 0.519
_refine_diff_density_min -0.457
_refine_diff_density_rms '0.069 End ===='
_refine_ls_extinction_method none
_refine_ls_goodness_of_fit_ref 0.952
_refine_ls_hydrogen_treatment constr
_refine_ls_matrix_type full
_refine_ls_number_parameters 266
_refine_ls_number_reflns 3830
_refine_ls_number_restraints 13
_refine_ls_restrained_S_all 0.958
_refine_ls_R_factor_all 0.1137
_refine_ls_R_factor_gt 0.0593
_refine_ls_shift/su_max 0.001
_refine_ls_shift/su_mean 0.000
_refine_ls_structure_factor_coef Fsqd
_refine_ls_weighting_details 'calc w=1/[\s^2^(Fo^2^)+(0.0842P)^2^+0.0000P] where P=(Fo^2^+2Fc^2^)/3'
_refine_ls_weighting_scheme calc
_refine_ls_wR_factor_gt 0.1355
_refine_ls_wR_factor_ref 0.1524
_reflns_number_gt 2126
_reflns_number_total 3830
_reflns_threshold_expression >2sigma(I)
_cod_data_source_file ic052158wsi20051219_053724.cif
_cod_data_source_block 6
_cod_depositor_comments
;
The following automatic conversions were performed:

data item '_symmetry_cell_setting' value 'Orthorhombic' was changed
to 'orthorhombic' in accordance with the
/home/saulius/struct/COD-crude-data/automatic-downloads/DataCite-retrospective/ACS/depositions/lib/dictionaries/cif_core.dic
dictionary named 'cif_core.dic' version 2.4.2 last updated on
2011-04-26.

Automatic conversion script
Id: cif_fix_values 6909 2019-04-08 15:41:33Z antanas 
;
_cod_original_sg_symbol_H-M Fddd
_cod_database_code 4350190

loop_
_symmetry_equiv_pos_as_xyz
'x, y, z'
'-x+3/4, -y+3/4, z'
'-x+3/4, y, -z+3/4'
'x, -y+3/4, -z+3/4'
'x, y+1/2, z+1/2'
'-x+3/4, -y+5/4, z+1/2'
'-x+3/4, y+1/2, -z+5/4'
'x, -y+5/4, -z+5/4'
'x+1/2, y, z+1/2'
'-x+5/4, -y+3/4, z+1/2'
'-x+5/4, y, -z+5/4'
'x+1/2, -y+3/4, -z+5/4'
'x+1/2, y+1/2, z'
'-x+5/4, -y+5/4, z'
'-x+5/4, y+1/2, -z+3/4'
'x+1/2, -y+5/4, -z+3/4'
'-x, -y, -z'
'x-3/4, y-3/4, -z'
'x-3/4, -y, z-3/4'
'-x, y-3/4, z-3/4'
'-x, -y+1/2, -z+1/2'
'x-3/4, y-1/4, -z+1/2'
'x-3/4, -y+1/2, z-1/4'
'-x, y-1/4, z-1/4'
'-x+1/2, -y, -z+1/2'
'x-1/4, y-3/4, -z+1/2'
'x-1/4, -y, z-1/4'
'-x+1/2, y-3/4, z-1/4'
'-x+1/2, -y+1/2, -z'
'x-1/4, y-1/4, -z'
'x-1/4, -y+1/2, z-3/4'
'-x+1/2, y-1/4, z-3/4'

loop_
_atom_site_label
_atom_site_type_symbol
_atom_site_fract_x
_atom_site_fract_y
_atom_site_fract_z
_atom_site_U_iso_or_equiv
_atom_site_adp_type
_atom_site_occupancy
_atom_site_symmetry_multiplicity
_atom_site_calc_flag
_atom_site_refinement_flags
Ag1 Ag 0.6250 0.6250 0.573515(15) 0.0657(2) Uani 1 2 d S
N1 N 0.51974(17) 0.62142(15) 0.60512(10) 0.0544(9) Uani 1 1 d .
N2 N -0.0968(3) 0.8080(2) 0.47246(17) 0.1024(18) Uani 1 1 d .
C1 C 0.4549(2) 0.61895(17) 0.59477(13) 0.0507(11) Uani 1 1 d .
C2 C 0.4250(2) 0.61138(18) 0.55667(15) 0.0570(12) Uani 1 1 d .
C3 C 0.4611(2) 0.5827(2) 0.52920(15) 0.0680(14) Uani 1 1 d .
H3 H 0.5043 0.5671 0.5349 0.082 Uiso 1 1 calc R
C4 C 0.4327(3) 0.5773(2) 0.49339(17) 0.0849(17) Uani 1 1 d .
H4 H 0.4570 0.5580 0.4748 0.102 Uiso 1 1 calc R
C5 C 0.3683(3) 0.6002(2) 0.48449(18) 0.0825(16) Uani 1 1 d .
H5 H 0.3496 0.5958 0.4601 0.099 Uiso 1 1 calc R
C6 C 0.3319(3) 0.6292(2) 0.51136(16) 0.0704(14) Uani 1 1 d .
C7 C 0.3603(2) 0.63472(19) 0.54792(15) 0.0626(13) Uani 1 1 d .
H7 H 0.3360 0.6540 0.5665 0.075 Uiso 1 1 calc R
C8 C 0.2663(3) 0.6553(2) 0.50243(17) 0.0803(16) Uani 1 1 d .
C9 C 0.2128(3) 0.6780(3) 0.49648(18) 0.093(2) Uani 1 1 d .
C10 C 0.1463(3) 0.7050(2) 0.4910(2) 0.0841(18) Uani 1 1 d .
C11 C 0.1098(3) 0.7009(3) 0.4565(2) 0.103(2) Uani 1 1 d .
H11 H 0.1286 0.6809 0.4365 0.124 Uiso 1 1 calc R
C12 C 0.0461(3) 0.7265(3) 0.4522(2) 0.103(2) Uani 1 1 d .
H12 H 0.0215 0.7233 0.4293 0.124 Uiso 1 1 calc R
C13 C 0.0189(3) 0.7566(3) 0.4816(2) 0.0828(18) Uani 1 1 d .
C14 C -0.0463(3) 0.7851(3) 0.47648(19) 0.0895(19) Uani 1 1 d .
C15 C 0.0557(3) 0.7613(3) 0.5155(2) 0.103(2) Uani 1 1 d .
H15 H 0.0377 0.7818 0.5355 0.123 Uiso 1 1 calc R
C16 C 0.1191(3) 0.7354(3) 0.5195(2) 0.099(2) Uani 1 1 d .
H16 H 0.1438 0.7389 0.5423 0.118 Uiso 1 1 calc R
C17 C 0.3750 0.8750 0.4151(5) 0.212(12) Uani 1 2 d SD
H17 H 0.3750 0.8750 0.4417 0.254 Uiso 1 2 calc SR
C18 C 0.3213(8) 0.8721(11) 0.3913(3) 0.330(12) Uani 1 1 d D
H18 H 0.2779 0.8643 0.4023 0.396 Uiso 1 1 calc R
C19 C 0.2505(14) 0.7363(9) 0.3834(5) 0.321(12) Uani 1 1 d D
H19 H 0.2718 0.7616 0.3992 0.385 Uiso 1 1 calc R
C20 C 0.2774(10) 0.6855(13) 0.3809(5) 0.280(13) Uani 1 1 d D
H20 H 0.3172 0.6756 0.3947 0.336 Uiso 1 1 calc R
C21 C 0.2439(14) 0.6501(6) 0.3578(8) 0.258(12) Uani 1 1 d D
H21 H 0.2550 0.6136 0.3593 0.309 Uiso 1 1 calc R
C22 C 0.1946(14) 0.6669(10) 0.3323(6) 0.374(16) Uani 1 1 d D
H22 H 0.1835 0.6463 0.3109 0.449 Uiso 1 1 calc R
C23 C 0.1620(7) 0.7147(12) 0.3391(6) 0.255(9) Uani 1 1 d D
H23 H 0.1193 0.7227 0.3274 0.307 Uiso 1 1 calc R
C24 C 0.1926(15) 0.7501(7) 0.3629(6) 0.240(9) Uani 1 1 d D
H24 H 0.1738 0.7845 0.3655 0.288 Uiso 1 1 calc R
B1 B 0.6250 0.7686(9) 0.6250 0.144(5) Uiso 1 2 d S
F1 F 0.6250 0.7218(4) 0.6250 0.295(8) Uani 1 2 d S
F2 F 0.5514(7) 0.7587(5) 0.6439(5) 0.238(6) Uani 0.50 1 d P
F3 F 0.6477(4) 0.7985(3) 0.65180(18) 0.219(3) Uani 1 1 d .
O1 O 0.4104(2) 0.6250 0.6250 0.0591(11) Uani 1 2 d S

loop_
_atom_site_aniso_label
_atom_site_aniso_U_11
_atom_site_aniso_U_22
_atom_site_aniso_U_33
_atom_site_aniso_U_23
_atom_site_aniso_U_13
_atom_site_aniso_U_12
Ag1 0.0350(3) 0.0992(5) 0.0630(4) 0.000 0.000 0.0108(3)
N1 0.0285(19) 0.074(3) 0.061(2) 0.000(2) 0.0023(15) 0.0025(18)
N2 0.074(3) 0.105(4) 0.129(5) 0.030(3) -0.021(3) 0.017(3)
C1 0.037(2) 0.052(3) 0.063(3) 0.000(2) 0.001(2) 0.000(2)
C2 0.034(2) 0.065(3) 0.072(3) -0.005(2) -0.005(2) 0.000(2)
C3 0.041(3) 0.078(4) 0.085(4) -0.015(3) -0.009(3) 0.001(3)
C4 0.070(4) 0.096(5) 0.089(4) -0.028(3) -0.009(3) 0.003(3)
C5 0.067(4) 0.099(4) 0.081(4) -0.008(3) -0.021(3) -0.010(3)
C6 0.046(3) 0.082(4) 0.084(4) -0.002(3) -0.016(3) -0.006(3)
C7 0.042(3) 0.073(3) 0.072(3) -0.005(3) -0.002(2) -0.001(2)
C8 0.060(4) 0.091(4) 0.090(4) 0.011(3) -0.025(3) -0.003(3)
C9 0.059(4) 0.103(5) 0.118(5) 0.026(4) -0.030(3) -0.011(3)
C10 0.055(3) 0.080(4) 0.117(5) 0.020(4) -0.027(3) 0.001(3)
C11 0.073(4) 0.124(5) 0.113(5) 0.014(4) -0.034(4) 0.014(4)
C12 0.076(4) 0.108(5) 0.125(6) 0.028(5) -0.040(4) 0.001(4)
C13 0.048(3) 0.084(4) 0.116(5) 0.033(4) -0.019(3) -0.002(3)
C14 0.068(4) 0.087(4) 0.113(5) 0.037(4) -0.015(4) -0.008(3)
C15 0.083(5) 0.101(5) 0.125(6) 0.016(4) -0.028(4) 0.006(4)
C16 0.070(4) 0.101(5) 0.124(6) 0.010(4) -0.042(4) 0.011(4)
C17 0.37(4) 0.160(13) 0.106(13) 0.000 0.000 -0.133(18)
C18 0.209(15) 0.61(3) 0.171(19) 0.12(3) 0.055(11) -0.06(2)
C19 0.45(4) 0.31(3) 0.205(17) 0.004(16) -0.037(18) 0.17(2)
C20 0.32(3) 0.31(3) 0.203(19) 0.08(2) 0.066(15) 0.15(3)
C21 0.27(3) 0.173(14) 0.33(3) 0.101(18) 0.11(2) 0.051(16)
C22 0.29(3) 0.21(2) 0.63(5) 0.10(3) 0.13(3) -0.009(17)
C23 0.172(13) 0.24(2) 0.35(3) 0.014(19) 0.060(15) 0.022(16)
C24 0.30(2) 0.247(19) 0.175(15) 0.018(13) 0.029(12) 0.14(2)
F1 0.50(2) 0.092(6) 0.288(12) 0.000 0.135(12) 0.000
F2 0.198(12) 0.141(10) 0.375(19) 0.070(11) 0.015(13) 0.012(9)
F3 0.278(7) 0.223(6) 0.158(5) -0.054(5) -0.083(5) -0.010(6)
O1 0.028(2) 0.083(3) 0.066(3) -0.008(3) 0.000 0.000

loop_
_atom_type_symbol
_atom_type_description
_atom_type_scat_dispersion_real
_atom_type_scat_dispersion_imag
_atom_type_scat_source
C C 0.0033 0.0016 'International Tables Vol C Tables 4.2.6.8 and 6.1.1.4'
H H 0.0000 0.0000 'International Tables Vol C Tables 4.2.6.8 and 6.1.1.4'
B B 0.0013 0.0007 'International Tables Vol C Tables 4.2.6.8 and 6.1.1.4'
N N 0.0061 0.0033 'International Tables Vol C Tables 4.2.6.8 and 6.1.1.4'
O O 0.0106 0.0060 'International Tables Vol C Tables 4.2.6.8 and 6.1.1.4'
F F 0.0171 0.0103 'International Tables Vol C Tables 4.2.6.8 and 6.1.1.4'
Ag Ag -0.8971 1.1015 'International Tables Vol C Tables 4.2.6.8 and 6.1.1.4'

loop_
_geom_angle_atom_site_label_1
_geom_angle_atom_site_label_2
_geom_angle_atom_site_label_3
_geom_angle
_geom_angle_site_symmetry_1
_geom_angle_site_symmetry_3
N1 Ag1 N1 122.24(17) . 14
N1 Ag1 N2 119.85(17) . 30_656
N1 Ag1 N2 98.99(17) 14 30_656
N1 Ag1 N2 98.99(17) . 29_566
N1 Ag1 N2 119.85(17) 14 29_566
N2 Ag1 N2 94.8(3) 30_656 29_566
C1 N1 N1 106.6(3) . 8
C1 N1 Ag1 134.8(3) . .
N1 N1 Ag1 118.31(9) 8 .
C14 N2 Ag1 129.2(5) . 29_566
N1 C1 O1 111.9(4) . .
N1 C1 C2 129.5(4) . .
O1 C1 C2 118.6(4) . .
C3 C2 C7 120.1(5) . .
C3 C2 C1 120.5(4) . .
C7 C2 C1 119.4(4) . .
C4 C3 C2 119.4(5) . .
C4 C3 H3 120.3 . .
C2 C3 H3 120.3 . .
C3 C4 C5 120.9(5) . .
C3 C4 H4 119.5 . .
C5 C4 H4 119.5 . .
C6 C5 C4 120.5(5) . .
C6 C5 H5 119.8 . .
C4 C5 H5 119.8 . .
C5 C6 C7 119.0(5) . .
C5 C6 C8 121.7(5) . .
C7 C6 C8 119.3(5) . .
C2 C7 C6 120.1(5) . .
C2 C7 H7 119.9 . .
C6 C7 H7 119.9 . .
C9 C8 C6 177.3(7) . .
C8 C9 C10 177.3(7) . .
C16 C10 C11 119.2(6) . .
C16 C10 C9 119.8(6) . .
C11 C10 C9 121.0(7) . .
C12 C11 C10 120.0(7) . .
C12 C11 H11 120.0 . .
C10 C11 H11 120.0 . .
C13 C12 C11 120.0(7) . .
C13 C12 H12 120.0 . .
C11 C12 H12 120.0 . .
C12 C13 C15 119.8(6) . .
C12 C13 C14 120.0(6) . .
C15 C13 C14 120.2(7) . .
N2 C14 C13 179.0(7) . .
C16 C15 C13 119.5(7) . .
C16 C15 H15 120.2 . .
C13 C15 H15 120.2 . .
C10 C16 C15 121.5(7) . .
C10 C16 H16 119.2 . .
C15 C16 H16 119.2 . .
C18 C17 C18 101.7(18) . 2_565
C18 C17 H17 129.2 . .
C18 C17 H17 129.2 2_565 .
C18 C18 C17 128.3(11) 4_565 .
C18 C18 H18 115.9 4_565 .
C17 C18 H18 115.9 . .
C24 C19 C20 120.3(11) . .
C24 C19 H19 119.9 . .
C20 C19 H19 119.9 . .
C21 C20 C19 117.5(12) . .
C21 C20 H20 121.3 . .
C19 C20 H20 121.3 . .
C20 C21 C22 121.1(12) . .
C20 C21 H21 119.5 . .
C22 C21 H21 119.5 . .
C23 C22 C21 118.1(12) . .
C23 C22 H22 121.0 . .
C21 C22 H22 121.0 . .
C24 C23 C22 118.7(11) . .
C24 C23 H23 120.7 . .
C22 C23 H23 120.7 . .
C23 C24 C19 120.9(11) . .
C23 C24 H24 119.5 . .
C19 C24 H24 119.5 . .
F1 B1 F3 125.7(9) . 11
F1 B1 F3 125.7(9) . .
F3 B1 F3 108.6(18) 11 .
F1 B1 F2 81.0(9) . .
F3 B1 F2 95.7(7) 11 .
F3 B1 F2 94.8(8) . .
F1 B1 F2 81.0(9) . 11
F3 B1 F2 94.8(8) 11 11
F3 B1 F2 95.7(7) . 11
F2 B1 F2 162.0(19) . 11
C1 O1 C1 103.1(5) . 8

loop_
_geom_bond_atom_site_label_1
_geom_bond_atom_site_label_2
_geom_bond_distance
_geom_bond_site_symmetry_2
Ag1 N1 2.287(3) .
Ag1 N1 2.287(3) 14
Ag1 N2 2.374(5) 30_656
Ag1 N2 2.374(5) 29_566
N1 C1 1.286(5) .
N1 N1 1.401(7) 8
N2 C14 1.122(7) .
N2 Ag1 2.374(5) 29_566
C1 O1 1.363(5) .
C1 C2 1.460(7) .
C2 C3 1.378(7) .
C2 C7 1.394(6) .
C3 C4 1.370(7) .
C3 H3 0.9300 .
C4 C5 1.385(7) .
C4 H4 0.9300 .
C5 C6 1.370(8) .
C5 H5 0.9300 .
C6 C7 1.394(7) .
C6 C8 1.441(7) .
C7 H7 0.9300 .
C8 C9 1.180(7) .
C9 C10 1.443(8) .
C10 C16 1.351(9) .
C10 C11 1.394(8) .
C11 C12 1.375(8) .
C11 H11 0.9300 .
C12 C13 1.373(9) .
C12 H12 0.9300 .
C13 C15 1.381(8) .
C13 C14 1.438(9) .
C15 C16 1.371(8) .
C15 H15 0.9300 .
C16 H16 0.9300 .
C17 C18 1.320(9) .
C17 C18 1.320(9) 2_565
C17 H17 0.9300 .
C18 C18 1.15(2) 4_565
C18 H18 0.9300 .
C19 C24 1.357(9) .
C19 C20 1.361(9) .
C19 H19 0.9300 .
C20 C21 1.354(9) .
C20 H20 0.9300 .
C21 C22 1.358(9) .
C21 H21 0.9300 .
C22 C23 1.356(9) .
C22 H22 0.9300 .
C23 C24 1.343(9) .
C23 H23 0.9300 .
C24 H24 0.9300 .
B1 F1 1.16(2) .
B1 F3 1.271(12) 11
B1 F3 1.271(12) .
B1 F2 1.566(14) .
B1 F2 1.566(14) 11
O1 C1 1.363(5) 8

loop_
_geom_torsion_atom_site_label_1
_geom_torsion_atom_site_label_2
_geom_torsion_atom_site_label_3
_geom_torsion_atom_site_label_4
_geom_torsion
_geom_torsion_site_symmetry_1
_geom_torsion_site_symmetry_4
N1 Ag1 N1 C1 -179.6(5) 14 .
N2 Ag1 N1 C1 -54.5(5) 30_656 .
N2 Ag1 N1 C1 46.3(4) 29_566 .
N1 Ag1 N1 N1 8.3(3) 14 8
N2 Ag1 N1 N1 133.4(4) 30_656 8
N2 Ag1 N1 N1 -125.8(4) 29_566 8
N1 N1 C1 O1 1.1(5) 8 .
Ag1 N1 C1 O1 -171.7(3) . .
N1 N1 C1 C2 -179.5(5) 8 .
Ag1 N1 C1 C2 7.7(7) . .
N1 C1 C2 C3 29.3(7) . .
O1 C1 C2 C3 -151.3(4) . .
N1 C1 C2 C7 -148.9(5) . .
O1 C1 C2 C7 30.4(6) . .
C7 C2 C3 C4 -0.1(8) . .
C1 C2 C3 C4 -178.4(5) . .
C2 C3 C4 C5 -0.2(8) . .
C3 C4 C5 C6 0.6(9) . .
C4 C5 C6 C7 -0.8(9) . .
C4 C5 C6 C8 177.3(5) . .
C3 C2 C7 C6 -0.1(7) . .
C1 C2 C7 C6 178.2(4) . .
C5 C6 C7 C2 0.5(8) . .
C8 C6 C7 C2 -177.6(5) . .
C5 C6 C8 C9 -166(15) . .
C7 C6 C8 C9 12(16) . .
C6 C8 C9 C10 -49(26) . .
C8 C9 C10 C16 40(16) . .
C8 C9 C10 C11 -140(15) . .
C16 C10 C11 C12 -1.6(10) . .
C9 C10 C11 C12 179.1(6) . .
C10 C11 C12 C13 0.9(10) . .
C11 C12 C13 C15 0.1(10) . .
C11 C12 C13 C14 177.5(6) . .
Ag1 N2 C14 C13 48(43) 29_566 .
C12 C13 C14 N2 -107(43) . .
C15 C13 C14 N2 71(43) . .
C12 C13 C15 C16 -0.3(10) . .
C14 C13 C15 C16 -177.7(6) . .
C11 C10 C16 C15 1.4(10) . .
C9 C10 C16 C15 -179.3(6) . .
C13 C15 C16 C10 -0.5(10) . .
C18 C17 C18 C18 -9(3) 2_565 4_565
C24 C19 C20 C21 0(4) . .
C19 C20 C21 C22 13(4) . .
C20 C21 C22 C23 -22(4) . .
C21 C22 C23 C24 19(3) . .
C22 C23 C24 C19 -8(3) . .
C20 C19 C24 C23 -2(3) . .
N1 C1 O1 C1 -0.5(2) . 8
C2 C1 O1 C1 -179.9(5) . 8
